data_2210832
loop_
_publ_author_name
'Da-Bin Qin'
'Lin-Hai Jin'
'Huan-Xia zhang'
'Shao-Jin Gu'

_publ_section_title
;
 <i>N</i>,<i>N</i>'-Di-2-pyridylbenzene-1,3-dicarboxamide dimethyl
 sulfoxide solvate
;
_journal_coeditor_code XU2118
_journal_issue 10
_journal_name_full 'Acta Crystallographica Section E'
_journal_page_first o4519
_journal_page_last o4520
_journal_paper_doi 10.1107/S1600536806036671
_journal_volume 62
_journal_year 2006
_chemical_formula_iupac 'C18 H14 N4 O2, C2 H6 O S'
_chemical_formula_moiety 'C18 H14 N4 O2, C2 H6 O S'
_chemical_formula_sum 'C20 H20 N4 O3 S'
_chemical_formula_weight 396.46
_chemical_name_systematic
;
N,N'-Di-2-pyridylbenzene-1,3-dicarboxamide dimethyl sulfoxide solvate
;
_space_group_IT_number 14
_symmetry_cell_setting monoclinic
_symmetry_space_group_name_Hall '-P 2yn'
_symmetry_space_group_name_H-M 'P 1 21/n 1'
_atom_sites_solution_hydrogens geom
_atom_sites_solution_primary direct
_atom_sites_solution_secondary difmap
_audit_creation_method SHELXL-97
_cell_angle_alpha 90.00
_cell_angle_beta 104.921(3)
_cell_angle_gamma 90.00
_cell_formula_units_Z 4
_cell_length_a 10.4852(17)
_cell_length_b 16.274(3)
_cell_length_c 12.101(2)
_cell_measurement_reflns_used 2169
_cell_measurement_temperature 294(2)
_cell_measurement_theta_max 22.8
_cell_measurement_theta_min 2.5
_cell_volume 1995.2(6)
_computing_cell_refinement 'SAINT (Bruker, 1998)'
_computing_data_collection 'SMART (Bruker, 1997)'
_computing_data_reduction SAINT
_computing_molecular_graphics 'SHELXTL (Bruker, 1998)'
_computing_publication_material SHELXTL
_computing_structure_refinement 'SHELXL97 (Sheldrick, 1997)'
_computing_structure_solution 'SHELXS97 (Sheldrick, 1997)'
_diffrn_ambient_temperature 294(2)
_diffrn_measured_fraction_theta_full 0.99
_diffrn_measured_fraction_theta_max 0.99
_diffrn_measurement_device_type 'Bruker SMART CCD area-detector'
_diffrn_measurement_method '\f and \w'
_diffrn_radiation_monochromator graphite
_diffrn_radiation_source 'fine-focus sealed tube'
_diffrn_radiation_type MoK\a
_diffrn_radiation_wavelength 0.71073
_diffrn_reflns_av_R_equivalents 0.048
_diffrn_reflns_av_sigmaI/netI 0.062
_diffrn_reflns_limit_h_max 8
_diffrn_reflns_limit_h_min -13
_diffrn_reflns_limit_k_max 18
_diffrn_reflns_limit_k_min -20
_diffrn_reflns_limit_l_max 15
_diffrn_reflns_limit_l_min -14
_diffrn_reflns_number 11180
_diffrn_reflns_theta_full 26.4
_diffrn_reflns_theta_max 26.4
_diffrn_reflns_theta_min 2.1
_diffrn_standards_interval_count 0
_diffrn_standards_interval_time 0
_diffrn_standards_number 0
_exptl_absorpt_coefficient_mu 0.191
_exptl_absorpt_correction_type none
_exptl_crystal_colour colorless
_exptl_crystal_density_diffrn 1.320
_exptl_crystal_density_method 'not measured'
_exptl_crystal_description block
_exptl_crystal_F_000 832
_exptl_crystal_size_max 0.26
_exptl_crystal_size_mid 0.22
_exptl_crystal_size_min 0.20
_refine_diff_density_max 0.17
_refine_diff_density_min -0.24
_refine_ls_extinction_method none
_refine_ls_goodness_of_fit_ref 0.978
_refine_ls_hydrogen_treatment constr
_refine_ls_matrix_type full
_refine_ls_number_parameters 255
_refine_ls_number_reflns 4059
_refine_ls_number_restraints 0
_refine_ls_restrained_S_all 0.978
_refine_ls_R_factor_all 0.107
_refine_ls_R_factor_gt 0.042
_refine_ls_shift/su_max 0.003
_refine_ls_shift/su_mean 0.000
_refine_ls_structure_factor_coef Fsqd
_refine_ls_weighting_details 'calc w=1/[\s^2^(Fo^2^)+(0.0471P)^2^+0.1524P] where P=(Fo^2^+2Fc^2^)/3'
_refine_ls_weighting_scheme calc
_refine_ls_wR_factor_gt 0.088
_refine_ls_wR_factor_ref 0.113
_reflns_number_gt 2168
_reflns_number_total 4059
_reflns_threshold_expression I>2\s(I)
_cod_data_source_file xu2118.cif
_cod_data_source_block I
_cod_depositor_comments
;
The following automatic conversions were performed:
'_symmetry_cell_setting' value 'Monoclinic' changed to 'monoclinic'
according to '/home/saulius/struct/CIF-dictionaries/cif_core.dic'
dictionary named 'cif_core.dic' version 2.4.1 from 2010-06-29.

Automatic conversion script
Id: cif_fix_enum 1527 2010-12-29 10:47:43Z saulius 

The following automatic conversions were performed:

'_symmetry_cell_setting' value 'Monoclinic' changed to 'monoclinic'
according to /home/saulius/struct/CIF-dictionaries/cif_core.dic
dictionary named 'cif_core.dic' version 2.4.1 from 2010-06-29.

Automatic conversion script
Id: cif_fix_values 1715 2011-07-08 13:25:40Z adriana 
;
_cod_original_cell_volume 1995.3(6)
_cod_original_sg_symbol_Hall '-p 2yn'
_cod_original_sg_symbol_H-M 'P 21/n'
_cod_database_code 2210832
_cod_database_fobs_code 2210832

loop_
_symmetry_equiv_pos_as_xyz
'x, y, z'
'-x+1/2, y+1/2, -z+1/2'
'-x, -y, -z'
'x-1/2, -y-1/2, z-1/2'

loop_
_atom_site_type_symbol
_atom_site_label
_atom_site_fract_x
_atom_site_fract_y
_atom_site_fract_z
_atom_site_U_iso_or_equiv
_atom_site_adp_type
_atom_site_calc_flag
_atom_site_refinement_flags
_atom_site_occupancy
O O1 1.26052(18) -0.09689(10) 0.69710(16) 0.0740(6) Uani d . 1
O O2 0.70398(18) -0.07877(11) 0.92410(17) 0.0766(6) Uani d . 1
N N1 1.13368(18) 0.01768(11) 0.65177(16) 0.0509(5) Uani d . 1
H H1 1.0677 0.0431 0.6659 0.061 Uiso calc R 1
N N2 1.1305(2) 0.12392(12) 0.52971(18) 0.0614(6) Uani d . 1
N N3 0.73018(18) 0.02666(11) 0.80966(15) 0.0495(5) Uani d . 1
H H3 0.7819 0.0447 0.7703 0.059 Uiso calc R 1
N N4 0.6081(2) 0.13795(13) 0.73469(18) 0.0616(6) Uani d . 1
C C1 1.1007(2) -0.07314(12) 0.80021(19) 0.0445(6) Uani d . 1
C C2 1.1674(2) -0.11796(14) 0.8962(2) 0.0547(6) Uani d . 1
H H2 1.2541 -0.1344 0.9033 0.066 Uiso calc R 1
C C3 1.1060(3) -0.13794(14) 0.9802(2) 0.0589(7) Uani d . 1
H H3A 1.1512 -0.1681 1.0435 0.071 Uiso calc R 1
C C4 0.9780(3) -0.11354(13) 0.9711(2) 0.0545(6) Uani d . 1
H H4 0.9371 -0.1270 1.0285 0.065 Uiso calc R 1
C C5 0.9094(2) -0.06874(12) 0.87611(19) 0.0457(6) Uani d . 1
C C6 0.9715(2) -0.04967(12) 0.7914(2) 0.0456(6) Uani d . 1
H H6 0.9256 -0.0205 0.7274 0.055 Uiso calc R 1
C C7 1.1724(2) -0.05267(14) 0.7121(2) 0.0511(6) Uani d . 1
C C8 1.1891(2) 0.05334(14) 0.5694(2) 0.0491(6) Uani d . 1
C C9 1.2931(2) 0.02114(17) 0.5335(2) 0.0650(7) Uani d . 1
H H9 1.3305 -0.0290 0.5615 0.078 Uiso calc R 1
C C10 1.3400(3) 0.0649(2) 0.4555(2) 0.0759(8) Uani d . 1
H H10 1.4102 0.0444 0.4300 0.091 Uiso calc R 1
C C11 1.2841(3) 0.1382(2) 0.4151(2) 0.0759(8) Uani d . 1
H H11 1.3158 0.1691 0.3632 0.091 Uiso calc R 1
C C12 1.1798(3) 0.16454(17) 0.4537(2) 0.0738(8) Uani d . 1
H H12 1.1402 0.2140 0.4254 0.089 Uiso calc R 1
C C13 0.7718(2) -0.04168(14) 0.8729(2) 0.0512(6) Uani d . 1
C C14 0.6139(2) 0.07180(14) 0.80006(19) 0.0485(6) Uani d . 1
C C15 0.5168(3) 0.05268(16) 0.8547(2) 0.0643(7) Uani d . 1
H H15 0.5220 0.0052 0.8984 0.077 Uiso calc R 1
C C16 0.4120(3) 0.1064(2) 0.8425(3) 0.0745(8) Uani d . 1
H H16 0.3459 0.0958 0.8792 0.089 Uiso calc R 1
C C17 0.4057(3) 0.17505(19) 0.7764(3) 0.0728(8) Uani d . 1
H H17 0.3362 0.2120 0.7674 0.087 Uiso calc R 1
C C18 0.5045(3) 0.18772(17) 0.7242(3) 0.0727(8) Uani d . 1
H H18 0.4995 0.2341 0.6783 0.087 Uiso calc R 1
S S1 0.88030(6) 0.21222(4) 0.69602(6) 0.0541(2) Uani d . 1
O O3 0.92858(16) 0.12631(9) 0.72870(15) 0.0635(5) Uani d . 1
C C19 0.8019(3) 0.20987(17) 0.5494(2) 0.0813(9) Uani d . 1
H H19A 0.8590 0.1842 0.5090 0.122 Uiso calc R 1
H H19B 0.7826 0.2650 0.5218 0.122 Uiso calc R 1
H H19C 0.7213 0.1791 0.5370 0.122 Uiso calc R 1
C C20 1.0216(3) 0.27017(16) 0.6902(3) 0.0871(10) Uani d . 1
H H20A 1.0782 0.2762 0.7659 0.131 Uiso calc R 1
H H20B 0.9947 0.3235 0.6587 0.131 Uiso calc R 1
H H20C 1.0684 0.2423 0.6428 0.131 Uiso calc R 1

loop_
_atom_site_aniso_label
_atom_site_aniso_U_11
_atom_site_aniso_U_22
_atom_site_aniso_U_33
_atom_site_aniso_U_12
_atom_site_aniso_U_13
_atom_site_aniso_U_23
O1 0.0754(13) 0.0673(12) 0.0870(14) 0.0310(10) 0.0345(11) 0.0128(10)
O2 0.0807(13) 0.0609(12) 0.1022(15) -0.0036(9) 0.0489(12) 0.0251(10)
N1 0.0492(12) 0.0447(11) 0.0637(14) 0.0071(9) 0.0235(10) 0.0078(10)
N2 0.0733(15) 0.0537(13) 0.0614(14) 0.0038(11) 0.0247(12) 0.0077(11)
N3 0.0514(12) 0.0497(12) 0.0531(12) 0.0023(10) 0.0236(10) 0.0071(9)
N4 0.0536(14) 0.0618(14) 0.0719(15) 0.0088(11) 0.0205(11) 0.0149(12)
C1 0.0502(15) 0.0338(11) 0.0471(14) 0.0003(11) 0.0081(12) -0.0014(10)
C2 0.0556(16) 0.0455(14) 0.0579(16) 0.0079(12) 0.0053(13) 0.0008(12)
C3 0.078(2) 0.0469(15) 0.0454(15) 0.0035(14) 0.0035(14) 0.0062(12)
C4 0.0750(19) 0.0425(13) 0.0472(15) -0.0055(13) 0.0177(14) 0.0035(11)
C5 0.0552(16) 0.0324(12) 0.0489(14) -0.0034(11) 0.0128(12) 0.0002(10)
C6 0.0511(15) 0.0342(12) 0.0500(14) 0.0003(11) 0.0105(12) 0.0026(10)
C7 0.0506(15) 0.0436(14) 0.0581(16) 0.0053(12) 0.0119(13) -0.0019(12)
C8 0.0493(15) 0.0476(14) 0.0507(15) -0.0037(12) 0.0132(12) -0.0020(12)
C9 0.0612(18) 0.0683(18) 0.0723(19) 0.0025(14) 0.0296(15) -0.0001(14)
C10 0.071(2) 0.094(2) 0.070(2) -0.0084(17) 0.0320(16) -0.0089(18)
C11 0.086(2) 0.085(2) 0.0639(19) -0.0220(18) 0.0315(17) -0.0003(17)
C12 0.095(2) 0.0615(18) 0.0672(19) -0.0028(16) 0.0242(18) 0.0099(15)
C13 0.0610(16) 0.0407(13) 0.0540(15) -0.0070(12) 0.0189(13) 0.0017(11)
C14 0.0478(15) 0.0518(14) 0.0463(14) -0.0050(12) 0.0128(12) -0.0025(12)
C15 0.0599(17) 0.0697(18) 0.0695(18) -0.0023(14) 0.0279(14) 0.0050(14)
C16 0.0530(18) 0.102(2) 0.075(2) -0.0023(17) 0.0295(15) -0.0078(18)
C17 0.0545(19) 0.084(2) 0.079(2) 0.0121(15) 0.0146(16) -0.0035(17)
C18 0.0581(19) 0.077(2) 0.083(2) 0.0165(15) 0.0176(16) 0.0179(16)
S1 0.0600(4) 0.0428(3) 0.0655(4) -0.0009(3) 0.0268(3) -0.0050(3)
O3 0.0706(12) 0.0492(10) 0.0781(12) 0.0087(8) 0.0328(9) 0.0153(9)
C19 0.106(2) 0.0652(19) 0.0642(19) 0.0008(16) 0.0071(17) 0.0044(15)
C20 0.0698(19) 0.0524(17) 0.143(3) -0.0091(14) 0.0353(19) -0.0083(18)

loop_
_atom_type_symbol
_atom_type_description
_atom_type_scat_dispersion_real
_atom_type_scat_dispersion_imag
_atom_type_scat_source
C C 0.0033 0.0016 'International Tables Vol C Tables 4.2.6.8 and 6.1.1.4'
H H 0.0000 0.0000 'International Tables Vol C Tables 4.2.6.8 and 6.1.1.4'
N N 0.0061 0.0033 'International Tables Vol C Tables 4.2.6.8 and 6.1.1.4'
O O 0.0106 0.0060 'International Tables Vol C Tables 4.2.6.8 and 6.1.1.4'
S S 0.1246 0.1234 'International Tables Vol C Tables 4.2.6.8 and 6.1.1.4'

loop_
_geom_angle_atom_site_label_1
_geom_angle_atom_site_label_2
_geom_angle_atom_site_label_3
_geom_angle
C7 N1 C8 127.4(2)
C7 N1 H1 116.3
C8 N1 H1 116.3
C8 N2 C12 116.7(2)
C13 N3 C14 128.49(19)
C13 N3 H3 115.8
C14 N3 H3 115.8
C14 N4 C18 117.4(2)
C6 C1 C2 118.6(2)
C6 C1 C7 123.1(2)
C2 C1 C7 118.3(2)
C3 C2 C1 120.5(2)
C3 C2 H2 119.7
C1 C2 H2 119.7
C2 C3 C4 120.4(2)
C2 C3 H3A 119.8
C4 C3 H3A 119.8
C3 C4 C5 120.1(2)
C3 C4 H4 120.0
C5 C4 H4 120.0
C6 C5 C4 119.2(2)
C6 C5 C13 123.2(2)
C4 C5 C13 117.6(2)
C5 C6 C1 121.2(2)
C5 C6 H6 119.4
C1 C6 H6 119.4
O1 C7 N1 123.3(2)
O1 C7 C1 121.0(2)
N1 C7 C1 115.8(2)
N2 C8 C9 123.0(2)
N2 C8 N1 112.1(2)
C9 C8 N1 125.0(2)
C10 C9 C8 118.2(3)
C10 C9 H9 120.9
C8 C9 H9 120.9
C11 C10 C9 120.2(3)
C11 C10 H10 119.9
C9 C10 H10 119.9
C12 C11 C10 117.4(3)
C12 C11 H11 121.3
C10 C11 H11 121.3
N2 C12 C11 124.4(3)
N2 C12 H12 117.8
C11 C12 H12 117.8
O2 C13 N3 123.3(2)
O2 C13 C5 121.7(2)
N3 C13 C5 115.0(2)
N4 C14 C15 122.7(2)
N4 C14 N3 112.3(2)
C15 C14 N3 125.0(2)
C16 C15 C14 118.0(3)
C16 C15 H15 121.0
C14 C15 H15 121.0
C17 C16 C15 119.8(3)
C17 C16 H16 120.1
C15 C16 H16 120.1
C18 C17 C16 117.9(3)
C18 C17 H17 121.0
C16 C17 H17 121.0
N4 C18 C17 124.2(3)
N4 C18 H18 117.9
C17 C18 H18 117.9
O3 S1 C19 106.50(12)
O3 S1 C20 106.06(12)
C19 S1 C20 98.62(15)
S1 C19 H19A 109.5
S1 C19 H19B 109.5
H19A C19 H19B 109.5
S1 C19 H19C 109.5
H19A C19 H19C 109.5
H19B C19 H19C 109.5
S1 C20 H20A 109.5
S1 C20 H20B 109.5
H20A C20 H20B 109.5
S1 C20 H20C 109.5
H20A C20 H20C 109.5
H20B C20 H20C 109.5

loop_
_geom_bond_atom_site_label_1
_geom_bond_atom_site_label_2
_geom_bond_distance
O1 C7 1.221(3)
O2 C13 1.216(3)
N1 C7 1.362(3)
N1 C8 1.403(3)
N1 H1 0.8600
N2 C8 1.332(3)
N2 C12 1.340(3)
N3 C13 1.357(3)
N3 C14 1.402(3)
N3 H3 0.8600
N4 C14 1.328(3)
N4 C18 1.334(3)
C1 C6 1.384(3)
C1 C2 1.397(3)
C1 C7 1.492(3)
C2 C3 1.375(3)
C2 H2 0.9300
C3 C4 1.377(3)
C3 H3A 0.9300
C4 C5 1.395(3)
C4 H4 0.9300
C5 C6 1.384(3)
C5 C13 1.500(3)
C6 H6 0.9300
C8 C9 1.377(3)
C9 C10 1.371(4)
C9 H9 0.9300
C10 C11 1.364(4)
C10 H10 0.9300
C11 C12 1.365(4)
C11 H11 0.9300
C12 H12 0.9300
C14 C15 1.385(3)
C15 C16 1.382(4)
C15 H15 0.9300
C16 C17 1.366(4)
C16 H16 0.9300
C17 C18 1.360(4)
C17 H17 0.9300
C18 H18 0.9300
S1 O3 1.5048(16)
S1 C19 1.753(3)
S1 C20 1.773(3)
C19 H19A 0.9600
C19 H19B 0.9600
C19 H19C 0.9600
C20 H20A 0.9600
C20 H20B 0.9600
C20 H20C 0.9600

loop_
_geom_hbond_atom_site_label_D
_geom_hbond_atom_site_label_H
_geom_hbond_atom_site_label_A
_geom_hbond_distance_DH
_geom_hbond_distance_HA
_geom_hbond_distance_DA
_geom_hbond_angle_DHA
N1 H1 O3 0.86 2.26 3.106(3) 168
N3 H3 O3 0.86 2.19 2.994(3) 156

loop_
_geom_torsion_atom_site_label_1
_geom_torsion_atom_site_label_2
_geom_torsion_atom_site_label_3
_geom_torsion_atom_site_label_4
_geom_torsion
C6 C1 C2 C3 -0.2(3)
C7 C1 C2 C3 179.6(2)
C1 C2 C3 C4 -0.4(4)
C2 C3 C4 C5 0.4(3)
C3 C4 C5 C6 0.3(3)
C3 C4 C5 C13 -178.1(2)
C4 C5 C6 C1 -1.0(3)
C13 C5 C6 C1 177.36(19)
C2 C1 C6 C5 1.0(3)
C7 C1 C6 C5 -178.88(19)
C8 N1 C7 O1 -3.4(4)
C8 N1 C7 C1 176.07(19)
C6 C1 C7 O1 -151.8(2)
C2 C1 C7 O1 28.4(3)
C6 C1 C7 N1 28.7(3)
C2 C1 C7 N1 -151.1(2)
C12 N2 C8 C9 -1.6(4)
C12 N2 C8 N1 177.4(2)
C7 N1 C8 N2 -177.7(2)
C7 N1 C8 C9 1.3(4)
N2 C8 C9 C10 1.5(4)
N1 C8 C9 C10 -177.4(2)
C8 C9 C10 C11 -0.1(4)
C9 C10 C11 C12 -1.2(4)
C8 N2 C12 C11 0.2(4)
C10 C11 C12 N2 1.1(4)
C14 N3 C13 O2 7.3(4)
C14 N3 C13 C5 -172.4(2)
C6 C5 C13 O2 155.7(2)
C4 C5 C13 O2 -25.9(3)
C6 C5 C13 N3 -24.6(3)
C4 C5 C13 N3 153.8(2)
C18 N4 C14 C15 1.1(4)
C18 N4 C14 N3 -176.7(2)
C13 N3 C14 N4 176.9(2)
C13 N3 C14 C15 -1.0(4)
N4 C14 C15 C16 -1.8(4)
N3 C14 C15 C16 175.8(2)
C14 C15 C16 C17 1.1(4)
C15 C16 C17 C18 0.2(4)
C14 N4 C18 C17 0.3(4)
C16 C17 C18 N4 -1.0(4)

loop_
_cod_related_entry_id
_cod_related_entry_database
_cod_related_entry_code
1 ChemSpider 21127110
